data_7204393
loop_
_publ_author_name
'Claborn, Kacey'
'Kahr, Bart'
'Kaminsky, Werner'

_publ_section_title
;
 Calculations of optical properties of the tetraphenyl-X family of
 isomorphous crystals (X = C, Si, Ge, Sn, Pb)
;
_journal_coden_ASTM CRECF4
_journal_issue 46
_journal_name_full CrystEngComm
_journal_page_first 252
_journal_page_last 256
_journal_paper_doi 10.1039/b202304k
_journal_volume 4
_journal_year 2002
_chemical_formula_moiety 'C24 H20 Ge'
_chemical_formula_sum 'C24 H20 Ge'
_chemical_formula_weight 380.99
_chemical_name_common Ph4Ge
_chemical_name_systematic Ph4Ge
_space_group_IT_number 114
_symmetry_cell_setting tetragonal
_symmetry_space_group_name_Hall 'P -4 2n'
_symmetry_space_group_name_H-M 'P -4 21 c'
_atom_sites_solution_hydrogens geom
_atom_sites_solution_primary direct
_atom_sites_solution_secondary difmap
_audit_creation_method SHELXL-97
_cell_angle_alpha 90.00
_cell_angle_beta 90.00
_cell_angle_gamma 90.00
_cell_formula_units_Z 2
_cell_length_a 11.6160(5)
_cell_length_b 11.616
_cell_length_c 6.9020(3)
_cell_measurement_reflns_used 318
_cell_measurement_temperature 293(2)
_cell_volume 931.30(6)
_computing_cell_refinement 'HKL Scalepack (Otwinowski & Minor 1997)'
_computing_data_collection KappaCCD
_computing_data_reduction DENZO
_computing_molecular_graphics 'maXus, Zortep'
_computing_publication_material 'SHELXL-97 (Sheldrick, 1997)'
_computing_structure_refinement 'SHELXL-97 (Sheldrick, 1997)'
_computing_structure_solution SIR92
_diffrn_ambient_temperature 293(2)
_diffrn_measured_fraction_theta_full 0.967
_diffrn_measured_fraction_theta_max 0.967
_diffrn_measurement_device_type 'Nonius KappaCCD'
_diffrn_measurement_method '\f and \w scans'
_diffrn_radiation_monochromator graphite
_diffrn_radiation_source 'fine-focus sealed tube'
_diffrn_radiation_type MoK\a
_diffrn_radiation_wavelength 0.71070
_diffrn_reflns_av_R_equivalents 0.0310
_diffrn_reflns_av_sigmaI/netI 0.0227
_diffrn_reflns_limit_h_max 14
_diffrn_reflns_limit_h_min -14
_diffrn_reflns_limit_k_max 10
_diffrn_reflns_limit_k_min -10
_diffrn_reflns_limit_l_max 7
_diffrn_reflns_limit_l_min -7
_diffrn_reflns_number 912
_diffrn_reflns_theta_full 26.37
_diffrn_reflns_theta_max 26.37
_diffrn_reflns_theta_min 3.51
_exptl_absorpt_coefficient_mu 1.647
_exptl_absorpt_correction_T_max 0.9401
_exptl_absorpt_correction_T_min 0.5053
_exptl_absorpt_correction_type HKL-Scalepack
_exptl_crystal_colour colorless
_exptl_crystal_density_diffrn 1.359
_exptl_crystal_density_method 'not measured'
_exptl_crystal_description prism
_exptl_crystal_F_000 392
_exptl_crystal_size_max 0.48
_exptl_crystal_size_mid 0.22
_exptl_crystal_size_min 0.04
_refine_diff_density_max 0.446
_refine_diff_density_min -0.648
_refine_diff_density_rms 0.166
_refine_ls_abs_structure_details 'Flack H D (1983), Acta Cryst. A39, 876-881'
_refine_ls_abs_structure_Flack 0.00(12)
_refine_ls_extinction_method none
_refine_ls_goodness_of_fit_ref 1.039
_refine_ls_hydrogen_treatment full-isotropic
_refine_ls_matrix_type full
_refine_ls_number_parameters 78
_refine_ls_number_reflns 912
_refine_ls_number_restraints 0
_refine_ls_restrained_S_all 1.039
_refine_ls_R_factor_all 0.0345
_refine_ls_R_factor_gt 0.0258
_refine_ls_shift/su_max 0.000
_refine_ls_shift/su_mean 0.000
_refine_ls_structure_factor_coef Fsqd
_refine_ls_weighting_scheme
;
calc w=3D1/[\s^2^(Fo^2^)+(0.0413P)^2^+0.1306P] where 
P=3D(Fo^2^+2Fc^2^)/3
;
_refine_ls_wR_factor_gt 0.0626
_refine_ls_wR_factor_ref 0.0667
_reflns_number_gt 767
_reflns_number_total 912
_reflns_threshold_expression >2sigma(I)
_cod_data_source_file b202304k.txt
_cod_data_source_block Ph4Ge
_cod_depositor_comments
;

2019-01-03
Formula changed to be consistent with given Z value
                 miguel
;
_cod_original_formula_moiety 'C6 H5 Ge0.25'
_cod_original_formula_sum 'C6 H5 Ge0.25'
_cod_database_code 7204393

loop_
_symmetry_equiv_pos_as_xyz
'x, y, z'
'-x, -y, z'
'x+1/2, -y+1/2, -z+1/2'
'-x+1/2, y+1/2, -z+1/2'
'y+1/2, x+1/2, z+1/2'
'-y+1/2, -x+1/2, z+1/2'
'-y, x, -z'
'y, -x, -z'

loop_
_atom_site_label
_atom_site_type_symbol
_atom_site_fract_x
_atom_site_fract_y
_atom_site_fract_z
_atom_site_U_iso_or_equiv
_atom_site_adp_type
_atom_site_occupancy
_atom_site_calc_flag
_atom_site_refinement_flags
_atom_site_disorder_assembly
_atom_site_disorder_group
C2 C -0.0167(3) 0.1353(3) 0.1653(5) 0.0447(8) Uani 1 d . . .
C3 C 0.0542(3) 0.2313(3) 0.1464(6) 0.0529(8) Uani 1 d . . .
H3 H 0.119(4) 0.237(4) 0.050(6) 0.064 Uiso 1 d . . .
C4 C 0.0403(5) 0.3259(4) 0.2633(6) 0.0646(11) Uani 1 d . . .
H4 H 0.090(4) 0.392(5) 0.244(6) 0.078 Uiso 1 d . . .
C5 C -0.0447(4) 0.3284(4) 0.3996(6) 0.0643(11) Uani 1 d . . .
H5 H -0.058(4) 0.388(5) 0.476(7) 0.077 Uiso 1 d . . .
C6 C -0.1149(4) 0.2352(5) 0.4216(6) 0.0647(12) Uani 1 d . . .
H6 H -0.165(5) 0.232(5) 0.507(9) 0.078 Uiso 1 d . . .
C7 C -0.1015(4) 0.1385(4) 0.3075(7) 0.0577(11) Uani 1 d . . .
H7 H -0.144(5) 0.068(5) 0.350(8) 0.069 Uiso 1 d . . .
Ge1 Ge 0.0000 0.0000 0.0000 0.0432(3) Uani 1 d S . .

loop_
_atom_site_aniso_label
_atom_site_aniso_U_11
_atom_site_aniso_U_22
_atom_site_aniso_U_33
_atom_site_aniso_U_23
_atom_site_aniso_U_13
_atom_site_aniso_U_12
C2 0.0398(18) 0.0410(16) 0.0532(16) 0.0036(14) -0.0038(15) 0.0007(13)
C3 0.0504(18) 0.0492(18) 0.0592(19) -0.0006(16) 0.0030(17) -0.0062(17)
C4 0.079(3) 0.042(2) 0.073(3) -0.0029(18) -0.007(2) -0.0073(19)
C5 0.083(3) 0.052(2) 0.057(2) -0.0102(19) -0.006(2) 0.014(2)
C6 0.061(3) 0.080(3) 0.053(2) -0.002(2) 0.0059(18) 0.015(3)
C7 0.052(2) 0.059(3) 0.063(3) 0.005(2) 0.001(2) -0.0024(19)
Ge1 0.0244(5) 0.050 0.0551(5) 0.000 0.000 0.000

loop_
_atom_type_symbol
_atom_type_description
_atom_type_scat_dispersion_real
_atom_type_scat_dispersion_imag
_atom_type_scat_source
C C 0.0033 0.0016 'International Tables Vol C Tables 4.2.6.8 and 6.1.1.4'
H H 0.0000 0.0000 'International Tables Vol C Tables 4.2.6.8 and 6.1.1.4'
Ge Ge 0.1547 1.8001 'International Tables Vol C Tables 4.2.6.8 and 6.1.1.4'

loop_
_geom_angle_atom_site_label_1
_geom_angle_atom_site_label_2
_geom_angle_atom_site_label_3
_geom_angle
_geom_angle_site_symmetry_1
_geom_angle_site_symmetry_3
_geom_angle_publ_flag
C7 C2 C3 117.6(3) . . ?
C7 C2 Ge1 120.3(3) . . ?
C3 C2 Ge1 122.1(3) . . ?
C4 C3 C2 121.1(4) . . ?
C4 C3 H3 115(3) . . ?
C2 C3 H3 124(3) . . ?
C5 C4 C3 120.5(4) . . ?
C5 C4 H4 121(3) . . ?
C3 C4 H4 119(3) . . ?
C6 C5 C4 119.5(4) . . ?
C6 C5 H5 117(3) . . ?
C4 C5 H5 124(3) . . ?
C5 C6 C7 121.0(4) . . ?
C5 C6 H6 123(4) . . ?
C7 C6 H6 116(4) . . ?
C6 C7 C2 120.2(4) . . ?
C6 C7 H7 117(3) . . ?
C2 C7 H7 122(3) . . ?
C2 Ge1 C2 109.99(10) 7 2 ?
C2 Ge1 C2 108.4(2) 7 8 ?
C2 Ge1 C2 109.99(10) 2 8 ?
C2 Ge1 C2 109.99(10) 7 . ?
C2 Ge1 C2 108.4(2) 2 . ?
C2 Ge1 C2 109.99(10) 8 . ?

loop_
_geom_bond_atom_site_label_1
_geom_bond_atom_site_label_2
_geom_bond_distance
_geom_bond_site_symmetry_2
_geom_bond_publ_flag
C2 C7 1.391(6) . ?
C2 C3 1.393(5) . ?
C2 Ge1 1.952(3) . ?
C3 C4 1.373(6) . ?
C3 H3 1.00(4) . ?
C4 C5 1.364(7) . ?
C4 H4 0.96(6) . ?
C5 C6 1.363(7) . ?
C5 H5 0.88(5) . ?
C6 C7 1.381(7) . ?
C6 H6 0.83(6) . ?
C7 H7 1.00(5) . ?
Ge1 C2 1.952(3) 7 ?
Ge1 C2 1.952(3) 2 ?
Ge1 C2 1.952(3) 8 ?

loop_
_cod_changelog_entry_id
_cod_changelog_entry_author
_cod_changelog_entry_date
_cod_changelog_entry_text
1 'Vaitkus, Antanas' 2022-04-22T18:40:00+03:00 'Updated bibliographic information.'
